data_4062173
loop_
_publ_author_name
'Shim, Chang Bo'
'Kim, Young Heui'
'Lee, Bun Yeoul'
'Dong, Yongkwan'
'Yun, Hoseop'

_publ_section_title
;
 [2-(Alkylideneamino)benzoato]nickel(II) Complexes: Active Catalysts
 for Ethylene Polymerization
;
_journal_issue 21
_journal_name_full Organometallics
_journal_page_first 4272
_journal_page_last 4280
_journal_paper_doi 10.1021/om0303303
_journal_volume 22
_journal_year 2003
_chemical_formula_sum 'C17 H22 N Ni O2'
_chemical_formula_weight 331.07
_space_group_IT_number 2
_symmetry_cell_setting triclinic
_symmetry_space_group_name_Hall '-P 1'
_symmetry_space_group_name_H-M 'P -1'
_cell_angle_alpha 93.6100(10)
_cell_angle_beta 111.6960(10)
_cell_angle_gamma 114.8280(10)
_cell_formula_units_Z 2
_cell_length_a 9.4241(8)
_cell_length_b 9.8557(8)
_cell_length_c 10.2580(8)
_cell_measurement_temperature 293(2)
_cell_volume 776.09(11)
_diffrn_ambient_temperature 293(2)
_exptl_crystal_density_diffrn 1.417
_refine_ls_R_factor_obs 0.0281
_refine_ls_wR_factor_obs 0.0826
_cod_depositor_comments
;
The following automatic conversions were performed:
'_symmetry_cell_setting' value 'Triclinic' changed to 'triclinic'
according to '/home/saulius/struct/CIF-dictionaries/cif_core.dic'
dictionary named 'cif_core.dic' version 2.4.1 from 2010-06-29.

Automatic conversion script
Id: cif_fix_enum 1527 2010-12-29 10:47:43Z saulius 
;
_cod_database_code 4062173

loop_
_symmetry_equiv_pos_as_xyz
'x, y, z'
'-x, -y, -z'

loop_
_atom_site_aniso_label
_atom_site_aniso_U_11
_atom_site_aniso_U_22
_atom_site_aniso_U_33
_atom_site_aniso_U_23
_atom_site_aniso_U_13
_atom_site_aniso_U_12
Ni1 0.02428(13) 0.02348(13) 0.02708(13) 0.01064(9) 0.01541(9) 0.01427(9)
N1 0.0212(6) 0.0209(6) 0.0265(6) 0.0095(5) 0.0112(5) 0.0114(5)
O1 0.0294(6) 0.0288(6) 0.0378(6) 0.0181(5) 0.0187(5) 0.0135(5)
O2 0.0222(5) 0.0253(5) 0.0310(6) 0.0129(5) 0.0143(5) 0.0122(4)
C11 0.0219(7) 0.0206(7) 0.0293(8) 0.0052(6) 0.0131(6) 0.0104(6)
C12 0.0283(8) 0.0286(8) 0.0318(8) 0.0069(7) 0.0103(7) 0.0152(7)
C13 0.0209(8) 0.0354(9) 0.0349(9) 0.0000(7) 0.0062(7) 0.0106(7)
C14 0.0241(8) 0.0249(8) 0.0398(9) -0.0007(7) 0.0148(7) 0.0046(6)
C15 0.0263(8) 0.0205(7) 0.0345(8) 0.0056(6) 0.0170(7) 0.0096(6)
C16 0.0232(8) 0.0198(7) 0.0284(8) 0.0048(6) 0.0142(6) 0.0101(6)
C17 0.0236(7) 0.0174(6) 0.0313(8) 0.0077(6) 0.0151(6) 0.0106(6)
C21 0.0225(7) 0.0239(7) 0.0233(7) 0.0089(6) 0.0098(6) 0.0136(6)
C22 0.0281(8) 0.0258(7) 0.0337(8) 0.0088(6) 0.0179(7) 0.0146(6)
C23 0.0303(9) 0.0317(8) 0.0422(9) 0.0127(7) 0.0180(7) 0.0212(7)
C24 0.0362(9) 0.0275(8) 0.0442(10) 0.0143(7) 0.0193(8) 0.0215(7)
C25 0.0335(9) 0.0245(8) 0.0384(9) 0.0135(7) 0.0192(7) 0.0157(7)
C26 0.0238(8) 0.0216(7) 0.0341(8) 0.0093(6) 0.0134(6) 0.0116(6)
C31 0.0381(10) 0.0394(10) 0.0391(10) 0.0123(8) 0.0245(8) 0.0251(9)
C32 0.0466(11) 0.0373(9) 0.0305(8) 0.0117(7) 0.0246(8) 0.0251(8)
C33 0.0441(11) 0.0350(9) 0.0307(9) 0.0144(7) 0.0220(8) 0.0210(9)
C34 0.077(2) 0.0411(11) 0.0337(10) 0.0031(9) 0.0137(10) 0.0299(11)

loop_
_atom_site_label
_atom_site_type_symbol
_atom_site_fract_x
_atom_site_fract_y
_atom_site_fract_z
_atom_site_U_iso_or_equiv
_atom_site_thermal_displace_type
_atom_site_occupancy
_atom_site_calc_flag
_atom_site_refinement_flags
_atom_site_disorder_group
Ni1 Ni 0.10967(2) 0.05338(2) 0.18947(2) 0.02220(9) Uani 1 d . .
N1 N 0.2884(2) 0.00491(14) 0.18696(14) 0.0219(3) Uani 1 d . .
O1 O 0.2656(2) 0.29621(13) -0.07848(13) 0.0303(3) Uani 1 d . .
O2 O 0.12056(15) 0.14939(12) 0.03157(12) 0.0247(2) Uani 1 d . .
C11 C 0.4424(2) 0.1471(2) 0.2164(2) 0.0233(3) Uani 1 d . .
C12 C 0.6014(2) 0.1769(2) 0.3262(2) 0.0299(4) Uani 1 d . .
H12 H 0.6073(2) 0.1044(2) 0.3789(2) 0.036 Uiso 1 calc R .
C13 C 0.7512(2) 0.3142(2) 0.3576(2) 0.0340(4) Uani 1 d . .
H13 H 0.8570(2) 0.3335(2) 0.4310(2) 0.041 Uiso 1 calc R .
C14 C 0.7418(2) 0.4228(2) 0.2786(2) 0.0326(4) Uani 1 d . .
H14 H 0.8418(2) 0.5144(2) 0.2982(2) 0.039 Uiso 1 calc R .
C15 C 0.5828(2) 0.3938(2) 0.1707(2) 0.0266(3) Uani 1 d . .
H15 H 0.5772(2) 0.4665(2) 0.1183(2) 0.032 Uiso 1 calc R .
C16 C 0.4314(2) 0.2574(2) 0.1395(2) 0.0229(3) Uani 1 d . .
C17 C 0.2621(2) 0.2340(2) 0.0215(2) 0.0227(3) Uani 1 d . .
C21 C 0.2773(2) -0.1272(2) 0.1467(2) 0.0222(3) Uani 1 d . .
C22 C 0.4070(2) -0.1518(2) 0.1107(2) 0.0270(3) Uani 1 d . .
H22A H 0.5041(2) -0.0524(2) 0.1265(2) 0.032 Uiso 1 calc R .
H22B H 0.3528(2) -0.2062(2) 0.0091(2) 0.032 Uiso 1 calc R .
C23 C 0.4736(2) -0.2463(2) 0.2060(2) 0.0314(4) Uani 1 d . .
H23A H 0.5499(2) -0.2681(2) 0.1761(2) 0.038 Uiso 1 calc R .
H23B H 0.5404(2) -0.1861(2) 0.3065(2) 0.038 Uiso 1 calc R .
C24 C 0.3232(2) -0.3979(2) 0.1933(2) 0.0327(4) Uani 1 d . .
H24A H 0.2643(2) -0.4631(2) 0.0951(2) 0.039 Uiso 1 calc R .
H24B H 0.3678(2) -0.4521(2) 0.2590(2) 0.039 Uiso 1 calc R .
C25 C 0.1945(2) -0.3685(2) 0.2298(2) 0.0300(4) Uani 1 d . .
H25A H 0.2504(2) -0.3130(2) 0.3312(2) 0.036 Uiso 1 calc R .
H25B H 0.0970(2) -0.4669(2) 0.2157(2) 0.036 Uiso 1 calc R .
C26 C 0.1269(2) -0.2742(2) 0.1348(2) 0.0258(3) Uani 1 d . .
H26A H 0.0582(2) -0.3346(2) 0.0344(2) 0.031 Uiso 1 calc R .
H26B H 0.0531(2) -0.2501(2) 0.1665(2) 0.031 Uiso 1 calc R .
C31 C -0.0481(3) 0.1200(2) 0.2287(2) 0.0336(4) Uani 1 d . .
H31A H -0.1443(38) 0.0292(32) 0.1907(29) 0.068(8) Uiso 1 d . .
H31B H -0.0480(28) 0.2100(25) 0.2034(22) 0.033(5) Uiso 1 d . .
C32 C 0.0867(3) 0.1309(2) 0.3554(2) 0.0334(4) Uani 1 d . .
H32 H 0.0193(3) 0.1167(2) 0.4115(2) 0.040 Uiso 1 calc R .
C33 C 0.0900(3) -0.0096(2) 0.3646(2) 0.0336(4) Uani 1 d . .
H33A H -0.0042(35) -0.1024(30) 0.3312(27) 0.057(7) Uiso 1 d . .
H33B H 0.1810(31) -0.0065(25) 0.4357(24) 0.040(6) Uiso 1 d . .
C34 C 0.2319(4) 0.2845(2) 0.4584(2) 0.0536(6) Uani 1 d . .
H34A H 0.2153(14) 0.3003(10) 0.5438(9) 0.080 Uiso 1 calc R .
H34B H 0.2319(16) 0.3659(3) 0.4118(7) 0.080 Uiso 1 calc R .
H34C H 0.3412(4) 0.2849(8) 0.4853(16) 0.080 Uiso 1 calc R .

loop_
_geom_bond_atom_site_label_1
_geom_bond_atom_site_label_2
_geom_bond_distance
_geom_bond_site_symmetry_2
_geom_bond_publ_flag
Ni1 O2 1.9401(11) . ?
Ni1 N1 1.9426(13) . ?
Ni1 C32 1.943(2) . ?
Ni1 C33 1.985(2) . ?
Ni1 C31 2.008(2) . ?
N1 C21 1.289(2) . ?
N1 C11 1.441(2) . ?
O1 C17 1.232(2) . ?
O2 C17 1.290(2) . ?
C11 C12 1.393(2) . ?
C11 C16 1.398(2) . ?
C12 C13 1.390(2) . ?
C12 H12 0.93 . ?
C13 C14 1.396(3) . ?
C13 H13 0.93 . ?
C14 C15 1.388(3) . ?
C14 H14 0.93 . ?
C15 C16 1.394(2) . ?
C15 H15 0.93 . ?
C16 C17 1.514(2) . ?
C21 C26 1.500(2) . ?
C21 C22 1.503(2) . ?
C22 C23 1.539(2) . ?
C22 H22A 0.97 . ?
C22 H22B 0.97 . ?
C23 C24 1.523(2) . ?
C23 H23A 0.97 . ?
C23 H23B 0.97 . ?
C24 C25 1.520(2) . ?
C24 H24A 0.97 . ?
C24 H24B 0.97 . ?
C25 C26 1.540(2) . ?
C25 H25A 0.97 . ?
C25 H25B 0.97 . ?
C26 H26A 0.97 . ?
C26 H26B 0.97 . ?
C31 C32 1.400(3) . ?
C31 H31A 0.89(3) . ?
C31 H31B 0.94(2) . ?
C32 C33 1.407(2) . ?
C32 C34 1.507(3) . ?
C32 H32 0.98 . ?
C33 H33A 0.89(3) . ?
C33 H33B 0.88(2) . ?
C34 H34A 0.96 . ?
C34 H34B 0.96 . ?
C34 H34C 0.96 . ?
